data_4025439
loop_
_publ_author_name
'Koji Miki'
'Michiyasu Fujita'
'Yuki Inoue'
'Yoshinori Senda'
'Toshiyuki Kowada'
'Kouichi Ohe'

_publ_contact_author_email kojimiki@scl.kyoto-u.ac.jp
_publ_contact_author_fax +81-75-383-2499
_publ_contact_author_name 'KOJI MIKI'
_publ_contact_author_phone +81-75-383-2497
_publ_section_title
;
 Synthesis of Strained Pyridine-Containing Cyclyne via Reductive
 Aromatization
;
_journal_name_full 'Journal of Organic Chemistry'
_journal_page_first 3537
_journal_page_last 3540
_journal_paper_doi 10.1021/jo1006202
_journal_volume 75
_journal_year 2010
_chemical_formula_moiety 'C57 H51 N3 O9 '
_chemical_formula_sum 'C57 H51 N3 O9'
_chemical_formula_weight 922.04
_space_group_IT_number 2
_symmetry_cell_setting triclinic
_symmetry_Int_Tables_number 2
_symmetry_space_group_name_Hall '-P 1'
_symmetry_space_group_name_H-M 'P -1'
_audit_creation_date 2009-07-10
_audit_creation_method 'by CrystalStructure 3.8'
_cell_angle_alpha 94.071(7)
_cell_angle_beta 105.328(11)
_cell_angle_gamma 106.621(11)
_cell_formula_units_Z 2
_cell_length_a 13.607(12)
_cell_length_b 14.229(11)
_cell_length_c 16.383(13)
_cell_measurement_reflns_used 7120
_cell_measurement_temperature 143.1
_cell_measurement_theta_max 27.5
_cell_measurement_theta_min 3.0
_cell_volume 2894(4)
_computing_cell_refinement CrystalClear
_computing_data_collection CrystalClear
_computing_data_reduction CrystalStructure
_computing_publication_material 'CrystalStructure 3.8'
_computing_structure_refinement CRYSTALS
_computing_structure_solution SHELXS97
_diffrn_detector_area_resol_mean 7.31
_diffrn_measured_fraction_theta_full 0.949
_diffrn_measured_fraction_theta_max 0.949
_diffrn_measurement_device_type 'Rigaku Saturn'
_diffrn_measurement_method \w
_diffrn_radiation_type 'Mo K\a'
_diffrn_radiation_wavelength 0.71070
_diffrn_reflns_av_R_equivalents 0.053
_diffrn_reflns_limit_h_max 13
_diffrn_reflns_limit_h_min -17
_diffrn_reflns_limit_k_max 18
_diffrn_reflns_limit_k_min -18
_diffrn_reflns_limit_l_max 21
_diffrn_reflns_limit_l_min -20
_diffrn_reflns_number 22281
_diffrn_reflns_theta_full 27.42
_diffrn_reflns_theta_max 27.42
_exptl_absorpt_coefficient_mu 0.072
_exptl_absorpt_correction_T_max 0.979
_exptl_absorpt_correction_T_min 0.693
_exptl_absorpt_correction_type multi-scan
_exptl_absorpt_process_details 'Jacobson, R. (1998) Private communication'
_exptl_crystal_colour colorless
_exptl_crystal_density_diffrn 1.058
_exptl_crystal_density_method 'not measured'
_exptl_crystal_description block
_exptl_crystal_F_000 972.00
_exptl_crystal_size_max 0.30
_exptl_crystal_size_mid 0.30
_exptl_crystal_size_min 0.30
_refine_diff_density_max 0.97
_refine_diff_density_min -0.48
_refine_ls_extinction_method none
_refine_ls_goodness_of_fit_ref 1.169
_refine_ls_hydrogen_treatment refall
_refine_ls_number_parameters 731
_refine_ls_number_reflns 5498
_refine_ls_R_factor_gt 0.1079
_refine_ls_shift/su_max 0.0000
_refine_ls_structure_factor_coef F
_refine_ls_weighting_details
;
    Chebychev polynomial with 3 parameters (Carruthers & Watkin, 1979)
    20.9054    -3.8842    14.6844
;
_refine_ls_weighting_scheme calc
_refine_ls_wR_factor_ref 0.1111
_reflns_number_gt 5393
_reflns_number_total 12512
_reflns_threshold_expression F^2^>2.0\s(F^2^)
_cod_data_source_file jo1006202_si_004.cif
_cod_data_source_block '__inoue010'
_cod_original_formula_sum 'C57 H51 N3 O9 '
_cod_database_code 4025439

loop_
_symmetry_equiv_pos_site_id
_symmetry_equiv_pos_as_xyz
1 +X,+Y,+Z
2 -X,-Y,-Z

loop_
_atom_site_label
_atom_site_type_symbol
_atom_site_fract_x
_atom_site_fract_y
_atom_site_fract_z
_atom_site_U_iso_or_equiv
_atom_site_adp_type
_atom_site_occupancy
_atom_site_symmetry_multiplicity
_atom_site_calc_flag
_atom_site_refinement_flags
_atom_site_disorder_assembly
_atom_site_disorder_group
O(1) O 0.4679(3) 0.3285(3) 0.1994(2) 0.0623(13) Uani 1.00 1 d . . .
O(2) O 0.1639(3) 0.0569(2) 0.0225(2) 0.0463(11) Uani 1.00 1 d . . .
O(3) O -0.2818(3) -0.2872(3) 0.1399(2) 0.0566(12) Uani 1.00 1 d . . .
O(4) O -0.1056(2) -0.2173(2) 0.5899(2) 0.0478(11) Uani 1.00 1 d . . .
O(5) O 0.2437(3) -0.1063(3) 0.8113(2) 0.0663(14) Uani 1.00 1 d . . .
O(6) O 0.6222(3) -0.1056(2) 0.5042(2) 0.0526(12) Uani 1.00 1 d . . .
O(7) O 0.9894(4) 0.2978(3) 0.8932(3) 0.0807(16) Uani 1.00 1 d . . .
O(8) O 0.9112(3) 0.6186(3) 0.8007(3) 0.0682(14) Uani 1.00 1 d . . .
O(9) O 0.3033(3) 0.4520(2) 0.6155(2) 0.0533(12) Uani 1.00 1 d . . .
O(10) O 0.6929(4) 0.3175(4) 0.4657(3) 0.0748(16) Uani 1.00 1 d . . .
O(11) O 0.5344(5) 0.1844(4) 0.8186(4) 0.103(2) Uani 1.00 1 d . . .
O(12) O 0.736(2) 0.425(2) 0.0352(18) 0.220(10) Uiso 0.50 1 d P . .
O(13) O 0.3008(14) 0.7778(13) 0.0217(11) 0.142(5) Uiso 0.50 1 d P . .
N(1) N 0.0196(3) -0.1120(3) 0.2987(2) 0.0393(12) Uani 1.00 1 d . . .
N(2) N 0.5730(3) 0.0563(3) 0.7029(3) 0.0483(14) Uani 1.00 1 d . . .
N(3) N 0.5427(3) 0.3841(3) 0.5326(3) 0.0468(13) Uani 1.00 1 d . . .
C(1) C 0.4232(4) 0.3114(4) 0.3918(4) 0.0481(17) Uani 1.00 1 d . . .
C(2) C 0.4066(4) 0.2813(4) 0.3181(4) 0.0470(16) Uani 1.00 1 d . . .
C(3) C 0.3881(4) 0.2545(4) 0.2252(3) 0.0489(16) Uani 1.00 1 d . . .
C(4) C 0.2813(5) 0.2637(4) 0.1784(3) 0.0506(17) Uani 1.00 1 d . . .
C(5) C 0.1984(4) 0.1910(4) 0.1310(3) 0.0447(16) Uani 1.00 1 d . . .
C(6) C 0.1987(4) 0.0848(3) 0.1138(3) 0.0395(14) Uani 1.00 1 d . . .
C(7) C 0.3099(4) 0.0772(4) 0.1529(3) 0.0418(15) Uani 1.00 1 d . . .
C(8) C 0.3922(4) 0.1515(4) 0.2012(3) 0.0470(16) Uani 1.00 1 d . . .
C(9) C 0.1225(4) 0.0197(3) 0.1531(3) 0.0436(15) Uani 1.00 1 d . . .
C(10) C 0.0621(4) -0.0347(4) 0.1831(3) 0.0423(15) Uani 1.00 1 d . . .
C(11) C -0.0133(4) -0.1045(3) 0.2151(3) 0.0401(14) Uani 1.00 1 d . . .
C(12) C -0.1132(4) -0.1575(3) 0.1585(3) 0.0429(15) Uani 1.00 1 d . . .
C(13) C -0.1838(4) -0.2282(4) 0.1889(3) 0.0447(15) Uani 1.00 1 d . . .
C(14) C -0.1525(4) -0.2400(3) 0.2742(3) 0.0414(15) Uani 1.00 1 d . . .
C(15) C -0.0522(4) -0.1792(3) 0.3263(3) 0.0392(15) Uani 1.00 1 d . . .
C(16) C -0.0216(4) -0.1832(3) 0.4174(4) 0.0415(16) Uani 1.00 1 d . . .
C(17) C -0.0089(4) -0.1853(3) 0.4924(4) 0.0433(16) Uani 1.00 1 d . . .
C(18) C 0.0033(4) -0.1831(3) 0.5864(3) 0.0401(15) Uani 1.00 1 d . . .
C(19) C 0.0570(4) -0.0763(3) 0.6305(3) 0.0426(15) Uani 1.00 1 d . . .
C(20) C 0.1510(4) -0.0463(4) 0.6901(3) 0.0486(17) Uani 1.00 1 d . . .
C(21) C 0.2179(4) -0.1121(4) 0.7199(3) 0.0471(16) Uani 1.00 1 d . . .
C(22) C 0.1580(4) -0.2197(4) 0.6831(3) 0.0484(17) Uani 1.00 1 d . . .
C(23) C 0.0635(4) -0.2505(4) 0.6230(4) 0.0494(17) Uani 1.00 1 d . . .
C(24) C 0.3173(4) -0.0816(4) 0.6939(4) 0.0510(17) Uani 1.00 1 d . . .
C(25) C 0.3959(4) -0.0551(4) 0.6706(4) 0.0508(18) Uani 1.00 1 d . . .
C(26) C 0.4974(4) -0.0235(4) 0.6501(3) 0.0459(16) Uani 1.00 1 d . . .
C(27) C 0.5124(4) -0.0790(4) 0.5847(4) 0.0475(16) Uani 1.00 1 d . . .
C(28) C 0.6130(4) -0.0495(4) 0.5701(4) 0.0483(17) Uani 1.00 1 d . . .
C(29) C 0.6932(4) 0.0303(4) 0.6236(3) 0.0483(17) Uani 1.00 1 d . . .
C(30) C 0.6698(4) 0.0812(4) 0.6873(3) 0.0473(16) Uani 1.00 1 d . . .
C(31) C 0.7529(4) 0.1673(4) 0.7427(3) 0.0513(18) Uani 1.00 1 d . . .
C(32) C 0.8219(5) 0.2353(4) 0.7872(4) 0.0546(19) Uani 1.00 1 d . . .
C(33) C 0.9079(4) 0.3286(4) 0.8342(4) 0.0572(18) Uani 1.00 1 d . . .
C(34) C 0.8628(4) 0.3890(5) 0.8828(4) 0.0578(19) Uani 1.00 1 d . . .
C(35) C 0.8429(4) 0.4708(4) 0.8600(3) 0.0524(18) Uani 1.00 1 d . . .
C(36) C 0.8650(4) 0.5121(4) 0.7826(4) 0.0550(18) Uani 1.00 1 d . . .
C(37) C 0.9337(4) 0.4630(4) 0.7467(4) 0.0570(19) Uani 1.00 1 d . . .
C(38) C 0.9518(4) 0.3821(5) 0.7698(4) 0.060(2) Uani 1.00 1 d . . .
C(39) C 0.7579(5) 0.4910(4) 0.7161(4) 0.0542(18) Uani 1.00 1 d . . .
C(40) C 0.6708(5) 0.4622(4) 0.6678(3) 0.0494(17) Uani 1.00 1 d . . .
C(41) C 0.5613(4) 0.4315(3) 0.6117(3) 0.0450(15) Uani 1.00 1 d . . .
C(42) C 0.4812(4) 0.4542(4) 0.6410(3) 0.0450(16) Uani 1.00 1 d . . .
C(43) C 0.3780(4) 0.4269(3) 0.5847(3) 0.0423(15) Uani 1.00 1 d . . .
C(44) C 0.3562(4) 0.3781(3) 0.5022(3) 0.0446(16) Uani 1.00 1 d . . .
C(45) C 0.4420(4) 0.3582(3) 0.4780(3) 0.0438(15) Uani 1.00 1 d . . .
C(46) C 0.5826(6) 0.3323(6) 0.2415(5) 0.085(2) Uani 1.00 1 d . . .
C(47) C 0.1327(5) -0.0477(4) -0.0095(4) 0.061(2) Uani 1.00 1 d . . .
C(48) C -0.3200(6) -0.2767(5) 0.0516(4) 0.077(2) Uani 1.00 1 d . . .
C(49) C -0.4246(8) -0.3608(9) 0.0126(6) 0.132(4) Uani 1.00 1 d . . .
C(50) C -0.1148(5) -0.2086(5) 0.6764(4) 0.060(2) Uani 1.00 1 d . . .
C(51) C 0.3170(7) -0.0151(8) 0.8610(5) 0.113(3) Uani 1.00 1 d . . .
C(52) C 0.7263(4) -0.0798(4) 0.4881(4) 0.0546(19) Uani 1.00 1 d . . .
C(53) C 0.7130(5) -0.1452(4) 0.4080(4) 0.064(2) Uani 1.00 1 d . . .
C(54) C 1.0812(7) 0.3736(7) 0.9375(6) 0.115(3) Uani 1.00 1 d . . .
C(55) C 1.0171(5) 0.6510(6) 0.8617(5) 0.085(2) Uani 1.00 1 d . . .
C(56) C 0.1991(4) 0.4394(4) 0.5551(4) 0.0544(18) Uani 1.00 1 d . . .
C(57) C 0.1359(5) 0.4782(5) 0.6048(5) 0.072(2) Uani 1.00 1 d . . .
C(58) C 0.7644(6) 0.2898(6) 0.5308(4) 0.074(2) Uani 1.00 1 d . . .
C(59) C 0.5412(8) 0.2744(6) 0.7854(7) 0.114(4) Uani 1.00 1 d . . .
C(60) C 0.735(2) 0.444(2) 0.1255(19) 0.142(8) Uiso 0.50 1 d P . .
C(61) C 0.379(3) 0.806(3) -0.018(2) 0.199(13) Uiso 0.50 1 d P . .
H(1) H 0.2731 0.3277 0.1837 0.059 Uiso 1.00 1 c R . .
H(2) H 0.1339 0.2050 0.1056 0.057 Uiso 1.00 1 c R . .
H(3) H 0.3205 0.0151 0.1413 0.054 Uiso 1.00 1 c R . .
H(4) H 0.4588 0.1393 0.2223 0.056 Uiso 1.00 1 c R . .
H(5) H -0.1331 -0.1463 0.1008 0.054 Uiso 1.00 1 c R . .
H(6) H -0.1980 -0.2884 0.2965 0.053 Uiso 1.00 1 c R . .
H(7) H 0.0217 -0.0286 0.6149 0.052 Uiso 1.00 1 c R . .
H(8) H 0.1785 0.0215 0.7160 0.060 Uiso 1.00 1 c R . .
H(9) H 0.1899 -0.2679 0.7042 0.063 Uiso 1.00 1 c R . .
H(10) H 0.0321 -0.3196 0.6019 0.064 Uiso 1.00 1 c R . .
H(11) H 0.4563 -0.1354 0.5503 0.060 Uiso 1.00 1 c R . .
H(12) H 0.7633 0.0500 0.6172 0.062 Uiso 1.00 1 c R . .
H(13) H 0.8475 0.3677 0.9331 0.071 Uiso 1.00 1 c R . .
H(14) H 0.8127 0.5045 0.8938 0.065 Uiso 1.00 1 c R . .
H(15) H 0.9642 0.4920 0.7049 0.070 Uiso 1.00 1 c R . .
H(16) H 0.9953 0.3554 0.7444 0.073 Uiso 1.00 1 c R . .
H(17) H 0.4970 0.4867 0.6978 0.056 Uiso 1.00 1 c R . .
H(18) H 0.2858 0.3582 0.4632 0.053 Uiso 1.00 1 c R . .
H(19) H 0.6119 0.3778 0.2937 0.096 Uiso 1.00 1 c R . .
H(20) H 0.6247 0.3528 0.2041 0.096 Uiso 1.00 1 c R . .
H(21) H 0.5829 0.2679 0.2529 0.096 Uiso 1.00 1 c R . .
H(22) H 0.1934 -0.0641 -0.0161 0.071 Uiso 1.00 1 c R . .
H(23) H 0.0790 -0.0626 -0.0635 0.071 Uiso 1.00 1 c R . .
H(24) H 0.1049 -0.0853 0.0297 0.071 Uiso 1.00 1 c R . .
H(25) H -0.3329 -0.2148 0.0474 0.084 Uiso 1.00 1 c R . .
H(26) H -0.2690 -0.2809 0.0227 0.084 Uiso 1.00 1 c R . .
H(27) H -0.4093 -0.4169 -0.0094 0.135 Uiso 1.00 1 c R . .
H(28) H -0.4708 -0.3412 -0.0325 0.135 Uiso 1.00 1 c R . .
H(29) H -0.4587 -0.3775 0.0556 0.135 Uiso 1.00 1 c R . .
H(30) H -0.1108 -0.2676 0.6989 0.076 Uiso 1.00 1 c R . .
H(31) H -0.1818 -0.1997 0.6750 0.076 Uiso 1.00 1 c R . .
H(32) H -0.0580 -0.1533 0.7117 0.076 Uiso 1.00 1 c R . .
H(33) H 0.3886 -0.0165 0.8722 0.126 Uiso 1.00 1 c R . .
H(34) H 0.3022 -0.0039 0.9138 0.127 Uiso 1.00 1 c R . .
H(35) H 0.3085 0.0369 0.8294 0.127 Uiso 1.00 1 c R . .
H(36) H 0.7482 -0.0122 0.4807 0.072 Uiso 1.00 1 c R . .
H(37) H 0.7786 -0.0905 0.5347 0.072 Uiso 1.00 1 c R . .
H(38) H 0.7267 -0.2048 0.4222 0.086 Uiso 1.00 1 c R . .
H(39) H 0.7622 -0.1120 0.3796 0.086 Uiso 1.00 1 c R . .
H(40) H 0.6417 -0.1607 0.3714 0.086 Uiso 1.00 1 c R . .
H(41) H 1.1311 0.3824 0.9054 0.129 Uiso 1.00 1 c R . .
H(42) H 1.1120 0.3578 0.9918 0.129 Uiso 1.00 1 c R . .
H(43) H 1.0641 0.4331 0.9453 0.129 Uiso 1.00 1 c R . .
H(44) H 1.0121 0.6599 0.9183 0.092 Uiso 1.00 1 c R . .
H(45) H 1.0575 0.7122 0.8501 0.092 Uiso 1.00 1 c R . .
H(46) H 1.0517 0.6026 0.8564 0.092 Uiso 1.00 1 c R . .
H(47) H 0.2072 0.4762 0.5098 0.067 Uiso 1.00 1 c R . .
H(48) H 0.1637 0.3711 0.5321 0.067 Uiso 1.00 1 c R . .
H(49) H 0.0972 0.4254 0.6278 0.092 Uiso 1.00 1 c R . .
H(50) H 0.0869 0.5038 0.5677 0.092 Uiso 1.00 1 c R . .
H(51) H 0.1837 0.5293 0.6501 0.092 Uiso 1.00 1 c R . .
H(52) H 0.7490 0.3005 0.5833 0.094 Uiso 1.00 1 c R . .
H(53) H 0.8360 0.3289 0.5364 0.094 Uiso 1.00 1 c R . .
H(54) H 0.7565 0.2216 0.5169 0.094 Uiso 1.00 1 c R . .
H(56) H 0.6021 0.2932 0.7650 0.147 Uiso 1.00 1 c R . .
H(57) H 0.5473 0.3253 0.8289 0.147 Uiso 1.00 1 c R . .
H(58) H 0.4779 0.2648 0.7394 0.147 Uiso 1.00 1 c R . .

loop_
_atom_site_aniso_label
_atom_site_aniso_U_11
_atom_site_aniso_U_22
_atom_site_aniso_U_33
_atom_site_aniso_U_12
_atom_site_aniso_U_13
_atom_site_aniso_U_23
O(1) 0.058(2) 0.064(2) 0.056(2) -0.004(2) 0.028(2) 0.010(2)
O(2) 0.049(2) 0.047(2) 0.043(2) 0.0137(17) 0.0136(17) 0.0106(17)
O(3) 0.053(2) 0.059(2) 0.048(2) 0.0033(19) 0.0135(19) 0.0144(19)
O(4) 0.043(2) 0.057(2) 0.047(2) 0.0134(17) 0.0214(18) 0.0132(18)
O(5) 0.055(2) 0.089(3) 0.051(2) 0.019(2) 0.012(2) 0.018(2)
O(6) 0.047(2) 0.052(2) 0.068(2) 0.0173(18) 0.029(2) 0.012(2)
O(7) 0.073(3) 0.082(3) 0.081(3) 0.048(2) -0.008(2) -0.008(2)
O(8) 0.056(2) 0.051(2) 0.083(3) 0.016(2) -0.000(2) 0.002(2)
O(9) 0.052(2) 0.054(2) 0.060(2) 0.0212(19) 0.022(2) 0.0113(19)
O(10) 0.076(3) 0.096(3) 0.068(3) 0.039(2) 0.031(2) 0.020(2)
O(11) 0.144(5) 0.083(3) 0.107(4) 0.045(3) 0.070(4) 0.019(3)
N(1) 0.041(2) 0.039(2) 0.049(2) 0.0197(19) 0.024(2) 0.0123(19)
N(2) 0.045(2) 0.049(2) 0.065(3) 0.025(2) 0.026(2) 0.018(2)
N(3) 0.051(2) 0.042(2) 0.046(2) 0.012(2) 0.015(2) 0.014(2)
C(1) 0.043(3) 0.045(3) 0.053(4) 0.011(2) 0.014(2) 0.005(2)
C(2) 0.044(3) 0.047(3) 0.045(3) 0.006(2) 0.014(2) 0.004(2)
C(3) 0.049(3) 0.049(3) 0.041(3) -0.000(2) 0.016(2) 0.009(2)
C(4) 0.066(3) 0.035(2) 0.047(3) 0.011(2) 0.015(2) 0.011(2)
C(5) 0.046(3) 0.055(3) 0.041(3) 0.023(2) 0.016(2) 0.017(2)
C(6) 0.040(2) 0.042(2) 0.042(3) 0.014(2) 0.018(2) 0.013(2)
C(7) 0.043(3) 0.045(3) 0.048(3) 0.019(2) 0.025(2) 0.013(2)
C(8) 0.043(3) 0.059(3) 0.038(3) 0.016(2) 0.011(2) 0.011(2)
C(9) 0.049(3) 0.041(2) 0.046(3) 0.018(2) 0.017(2) 0.014(2)
C(10) 0.042(2) 0.050(3) 0.043(3) 0.017(2) 0.021(2) 0.014(2)
C(11) 0.041(2) 0.038(2) 0.048(3) 0.015(2) 0.018(2) 0.011(2)
C(12) 0.052(3) 0.042(2) 0.042(3) 0.020(2) 0.019(2) 0.010(2)
C(13) 0.044(3) 0.041(2) 0.051(3) 0.014(2) 0.018(2) 0.008(2)
C(14) 0.044(3) 0.042(2) 0.046(3) 0.016(2) 0.024(2) 0.012(2)
C(15) 0.043(2) 0.040(2) 0.045(3) 0.019(2) 0.021(2) 0.012(2)
C(16) 0.041(2) 0.042(2) 0.053(3) 0.020(2) 0.024(2) 0.014(2)
C(17) 0.039(2) 0.043(2) 0.052(3) 0.018(2) 0.016(2) 0.007(2)
C(18) 0.039(2) 0.047(2) 0.043(3) 0.017(2) 0.022(2) 0.013(2)
C(19) 0.043(3) 0.043(2) 0.045(3) 0.015(2) 0.016(2) 0.006(2)
C(20) 0.058(3) 0.042(3) 0.050(3) 0.015(2) 0.026(2) 0.005(2)
C(21) 0.042(3) 0.058(3) 0.046(3) 0.016(2) 0.019(2) 0.014(2)
C(22) 0.049(3) 0.053(3) 0.054(3) 0.024(2) 0.022(2) 0.025(2)
C(23) 0.057(3) 0.042(3) 0.060(3) 0.020(2) 0.029(3) 0.019(2)
C(24) 0.047(3) 0.059(3) 0.057(3) 0.023(2) 0.022(2) 0.016(2)
C(25) 0.049(3) 0.053(3) 0.062(4) 0.025(2) 0.024(3) 0.015(2)
C(26) 0.043(3) 0.050(3) 0.057(3) 0.025(2) 0.023(2) 0.013(2)
C(27) 0.042(3) 0.049(3) 0.060(3) 0.021(2) 0.020(2) 0.016(2)
C(28) 0.051(3) 0.041(3) 0.058(3) 0.017(2) 0.019(2) 0.015(2)
C(29) 0.048(3) 0.049(3) 0.058(3) 0.022(2) 0.021(2) 0.018(2)
C(30) 0.046(3) 0.048(3) 0.057(3) 0.023(2) 0.017(2) 0.018(2)
C(31) 0.049(3) 0.064(3) 0.047(3) 0.031(3) 0.009(2) 0.008(3)
C(32) 0.060(3) 0.061(3) 0.051(3) 0.038(3) 0.009(3) 0.007(3)
C(33) 0.050(3) 0.064(3) 0.057(3) 0.034(3) 0.002(2) -0.005(3)
C(34) 0.053(3) 0.074(4) 0.051(3) 0.033(3) 0.010(2) 0.003(3)
C(35) 0.052(3) 0.067(3) 0.043(3) 0.034(3) 0.008(2) 0.003(2)
C(36) 0.048(3) 0.055(3) 0.057(3) 0.021(2) 0.005(2) -0.005(2)
C(37) 0.047(3) 0.064(3) 0.064(4) 0.022(2) 0.019(3) 0.004(3)
C(38) 0.044(3) 0.071(4) 0.066(4) 0.023(3) 0.019(3) -0.003(3)
C(39) 0.065(4) 0.050(3) 0.051(3) 0.026(2) 0.012(3) 0.013(2)
C(40) 0.055(3) 0.051(3) 0.044(3) 0.017(2) 0.015(3) 0.014(2)
C(41) 0.055(3) 0.038(2) 0.038(3) 0.010(2) 0.011(2) 0.012(2)
C(42) 0.053(3) 0.047(3) 0.040(3) 0.020(2) 0.017(2) 0.012(2)
C(43) 0.050(3) 0.033(2) 0.045(3) 0.011(2) 0.018(2) 0.013(2)
C(44) 0.044(3) 0.040(2) 0.050(3) 0.012(2) 0.014(2) 0.015(2)
C(45) 0.052(3) 0.038(2) 0.042(3) 0.011(2) 0.017(2) 0.008(2)
C(46) 0.075(5) 0.079(5) 0.086(5) 0.001(4) 0.029(4) 0.002(4)
C(47) 0.066(4) 0.059(3) 0.053(4) 0.013(3) 0.019(3) -0.002(3)
C(48) 0.073(4) 0.077(4) 0.061(4) 0.011(3) 0.001(3) 0.007(3)
C(49) 0.103(7) 0.167(11) 0.068(6) -0.020(7) -0.001(5) 0.022(6)
C(50) 0.048(3) 0.084(4) 0.058(4) 0.018(3) 0.033(3) 0.017(3)
C(51) 0.086(6) 0.167(10) 0.063(5) 0.031(6) 0.005(4) -0.023(6)
C(52) 0.052(3) 0.056(3) 0.072(4) 0.022(2) 0.036(3) 0.025(3)
C(53) 0.068(4) 0.056(3) 0.090(5) 0.026(3) 0.049(3) 0.025(3)
C(54) 0.092(6) 0.115(7) 0.116(7) 0.066(5) -0.028(5) -0.037(6)
C(55) 0.067(4) 0.071(4) 0.091(6) 0.015(3) -0.006(4) 0.001(4)
C(56) 0.050(3) 0.050(3) 0.068(4) 0.019(2) 0.020(3) 0.015(2)
C(57) 0.065(4) 0.071(4) 0.094(5) 0.034(3) 0.036(4) 0.010(3)
C(58) 0.077(4) 0.086(5) 0.073(5) 0.040(4) 0.026(4) 0.017(4)
C(59) 0.128(8) 0.079(6) 0.161(10) 0.059(5) 0.056(7) 0.023(6)

loop_
_atom_type_symbol
_atom_type_description
_atom_type_scat_dispersion_real
_atom_type_scat_dispersion_imag
_atom_type_scat_source
C C 0.003 0.002
;
International Tables for Crystallography
(1992, Vol. C, Tables 4.2.6.8 and 6.1.1.4)
;
H H 0.000 0.000
;
International Tables for Crystallography
(1992, Vol. C, Table 6.1.1.4)
;
N N 0.006 0.003
;
International Tables for Crystallography
(1992, Vol. C, Tables 4.2.6.8 and 6.1.1.4)
;
O O 0.011 0.006
;
International Tables for Crystallography
(1992, Vol. C, Tables 4.2.6.8 and 6.1.1.4)
;

loop_
_geom_angle_atom_site_label_1
_geom_angle_atom_site_label_2
_geom_angle_atom_site_label_3
_geom_angle
_geom_angle_publ_flag
_geom_angle_site_symmetry_1
_geom_angle_site_symmetry_2
_geom_angle_site_symmetry_3
C(3) O(1) C(46) 114.2(5) yes . . .
C(6) O(2) C(47) 116.4(4) yes . . .
C(13) O(3) C(48) 119.8(5) yes . . .
C(18) O(4) C(50) 113.9(3) yes . . .
C(21) O(5) C(51) 116.5(5) yes . . .
C(28) O(6) C(52) 117.4(4) yes . . .
C(33) O(7) C(54) 115.0(6) yes . . .
C(36) O(8) C(55) 112.5(5) yes . . .
C(43) O(9) C(56) 117.7(4) yes . . .
C(11) N(1) C(15) 115.1(3) yes . . .
C(26) N(2) C(30) 114.9(5) yes . . .
C(41) N(3) C(45) 118.2(5) yes . . .
C(2) C(1) C(45) 173.5(6) yes . . .
C(1) C(2) C(3) 174.2(6) yes . . .
O(1) C(3) C(2) 108.3(3) yes . . .
O(1) C(3) C(4) 106.0(4) yes . . .
O(1) C(3) C(8) 110.6(5) yes . . .
C(2) C(3) C(4) 108.2(5) yes . . .
C(2) C(3) C(8) 113.0(5) yes . . .
C(4) C(3) C(8) 110.6(4) yes . . .
C(3) C(4) C(5) 125.5(6) yes . . .
C(4) C(5) C(6) 123.9(5) yes . . .
O(2) C(6) C(5) 106.4(4) yes . . .
O(2) C(6) C(7) 111.3(5) yes . . .
O(2) C(6) C(9) 110.7(3) yes . . .
C(5) C(6) C(7) 110.9(3) yes . . .
C(5) C(6) C(9) 109.0(5) yes . . .
C(7) C(6) C(9) 108.6(4) yes . . .
C(6) C(7) C(8) 124.0(5) yes . . .
C(3) C(8) C(7) 124.6(5) yes . . .
C(6) C(9) C(10) 178.0(6) yes . . .
C(9) C(10) C(11) 176.8(5) yes . . .
N(1) C(11) C(10) 116.5(4) yes . . .
N(1) C(11) C(12) 125.1(5) yes . . .
C(10) C(11) C(12) 118.3(5) yes . . .
C(11) C(12) C(13) 117.9(5) yes . . .
O(3) C(13) C(12) 124.0(5) yes . . .
O(3) C(13) C(14) 117.1(5) yes . . .
C(12) C(13) C(14) 118.9(4) yes . . .
C(13) C(14) C(15) 118.2(5) yes . . .
N(1) C(15) C(14) 124.5(5) yes . . .
N(1) C(15) C(16) 116.0(3) yes . . .
C(14) C(15) C(16) 119.5(5) yes . . .
C(15) C(16) C(17) 171.6(6) yes . . .
C(16) C(17) C(18) 176.4(6) yes . . .
O(4) C(18) C(17) 103.9(3) yes . . .
O(4) C(18) C(19) 110.0(5) yes . . .
O(4) C(18) C(23) 110.6(4) yes . . .
C(17) C(18) C(19) 108.1(4) yes . . .
C(17) C(18) C(23) 111.3(5) yes . . .
C(19) C(18) C(23) 112.7(4) yes . . .
C(18) C(19) C(20) 122.8(5) yes . . .
C(19) C(20) C(21) 124.5(5) yes . . .
O(5) C(21) C(20) 110.0(5) yes . . .
O(5) C(21) C(22) 106.1(4) yes . . .
O(5) C(21) C(24) 110.5(4) yes . . .
C(20) C(21) C(22) 111.8(4) yes . . .
C(20) C(21) C(24) 109.7(5) yes . . .
C(22) C(21) C(24) 108.8(5) yes . . .
C(21) C(22) C(23) 123.5(6) yes . . .
C(18) C(23) C(22) 123.9(5) yes . . .
C(21) C(24) C(25) 177.6(6) yes . . .
C(24) C(25) C(26) 174.8(6) yes . . .
N(2) C(26) C(25) 115.1(5) yes . . .
N(2) C(26) C(27) 125.0(5) yes . . .
C(25) C(26) C(27) 119.7(4) yes . . .
C(26) C(27) C(28) 118.1(4) yes . . .
O(6) C(28) C(27) 115.3(4) yes . . .
O(6) C(28) C(29) 125.8(6) yes . . .
C(27) C(28) C(29) 118.8(6) yes . . .
C(28) C(29) C(30) 118.6(5) yes . . .
N(2) C(30) C(29) 124.6(4) yes . . .
N(2) C(30) C(31) 116.2(5) yes . . .
C(29) C(30) C(31) 119.2(5) yes . . .
C(30) C(31) C(32) 178.1(8) yes . . .
C(31) C(32) C(33) 172.6(7) yes . . .
O(7) C(33) C(32) 105.8(5) yes . . .
O(7) C(33) C(34) 110.2(5) yes . . .
O(7) C(33) C(38) 111.1(5) yes . . .
C(32) C(33) C(34) 109.5(5) yes . . .
C(32) C(33) C(38) 107.7(5) yes . . .
C(34) C(33) C(38) 112.3(6) yes . . .
C(33) C(34) C(35) 123.6(6) yes . . .
C(34) C(35) C(36) 123.0(6) yes . . .
O(8) C(36) C(35) 111.2(5) yes . . .
O(8) C(36) C(37) 112.1(5) yes . . .
O(8) C(36) C(39) 105.7(5) yes . . .
C(35) C(36) C(37) 111.7(5) yes . . .
C(35) C(36) C(39) 106.8(5) yes . . .
C(37) C(36) C(39) 109.0(5) yes . . .
C(36) C(37) C(38) 123.1(6) yes . . .
C(33) C(38) C(37) 123.7(7) yes . . .
C(36) C(39) C(40) 170.9(6) yes . . .
C(39) C(40) C(41) 176.0(7) yes . . .
N(3) C(41) C(40) 117.1(6) yes . . .
N(3) C(41) C(42) 123.4(4) yes . . .
C(40) C(41) C(42) 119.5(5) yes . . .
C(41) C(42) C(43) 118.0(5) yes . . .
O(9) C(43) C(42) 115.9(5) yes . . .
O(9) C(43) C(44) 124.1(4) yes . . .
C(42) C(43) C(44) 120.0(6) yes . . .
C(43) C(44) C(45) 118.2(4) yes . . .
N(3) C(45) C(1) 118.2(5) yes . . .
N(3) C(45) C(44) 122.2(5) yes . . .
C(1) C(45) C(44) 119.6(4) yes . . .
O(3) C(48) C(49) 106.6(6) yes . . .
O(6) C(52) C(53) 107.1(4) yes . . .
O(9) C(56) C(57) 106.5(5) yes . . .
C(3) C(4) H(1) 117.4 no . . .
C(5) C(4) H(1) 117.1 no . . .
C(4) C(5) H(2) 118.4 no . . .
C(6) C(5) H(2) 117.7 no . . .
C(6) C(7) H(3) 117.7 no . . .
C(8) C(7) H(3) 118.3 no . . .
C(3) C(8) H(4) 117.9 no . . .
C(7) C(8) H(4) 117.5 no . . .
C(11) C(12) H(5) 121.1 no . . .
C(13) C(12) H(5) 120.9 no . . .
C(13) C(14) H(6) 121.0 no . . .
C(15) C(14) H(6) 120.8 no . . .
C(18) C(19) H(7) 118.9 no . . .
C(20) C(19) H(7) 118.2 no . . .
C(19) C(20) H(8) 117.9 no . . .
C(21) C(20) H(8) 117.6 no . . .
C(21) C(22) H(9) 117.9 no . . .
C(23) C(22) H(9) 118.6 no . . .
C(18) C(23) H(10) 117.8 no . . .
C(22) C(23) H(10) 118.2 no . . .
C(26) C(27) H(11) 121.2 no . . .
C(28) C(27) H(11) 120.7 no . . .
C(28) C(29) H(12) 120.9 no . . .
C(30) C(29) H(12) 120.6 no . . .
C(33) C(34) H(13) 118.1 no . . .
C(35) C(34) H(13) 118.3 no . . .
C(34) C(35) H(14) 118.5 no . . .
C(36) C(35) H(14) 118.5 no . . .
C(36) C(37) H(15) 118.5 no . . .
C(38) C(37) H(15) 118.4 no . . .
C(33) C(38) H(16) 117.9 no . . .
C(37) C(38) H(16) 118.4 no . . .
C(41) C(42) H(17) 121.1 no . . .
C(43) C(42) H(17) 120.9 no . . .
C(43) C(44) H(18) 120.9 no . . .
C(45) C(44) H(18) 120.9 no . . .
O(1) C(46) H(19) 109.9 no . . .
O(1) C(46) H(20) 109.8 no . . .
O(1) C(46) H(21) 108.7 no . . .
H(19) C(46) H(20) 109.5 no . . .
H(19) C(46) H(21) 109.5 no . . .
H(20) C(46) H(21) 109.5 no . . .
O(2) C(47) H(22) 109.5 no . . .
O(2) C(47) H(23) 109.2 no . . .
O(2) C(47) H(24) 109.7 no . . .
H(22) C(47) H(23) 109.5 no . . .
H(22) C(47) H(24) 109.5 no . . .
H(23) C(47) H(24) 109.5 no . . .
O(3) C(48) H(25) 110.4 no . . .
O(3) C(48) H(26) 110.4 no . . .
C(49) C(48) H(25) 109.6 no . . .
C(49) C(48) H(26) 110.4 no . . .
H(25) C(48) H(26) 109.5 no . . .
C(48) C(49) H(27) 109.0 no . . .
C(48) C(49) H(28) 110.2 no . . .
C(48) C(49) H(29) 109.2 no . . .
H(27) C(49) H(28) 109.5 no . . .
H(27) C(49) H(29) 109.5 no . . .
H(28) C(49) H(29) 109.5 no . . .
O(4) C(50) H(30) 109.1 no . . .
O(4) C(50) H(31) 109.6 no . . .
O(4) C(50) H(32) 109.7 no . . .
H(30) C(50) H(31) 109.5 no . . .
H(30) C(50) H(32) 109.5 no . . .
H(31) C(50) H(32) 109.5 no . . .
O(5) C(51) H(33) 110.1 no . . .
O(5) C(51) H(34) 110.2 no . . .
O(5) C(51) H(35) 108.2 no . . .
H(33) C(51) H(34) 109.5 no . . .
H(33) C(51) H(35) 109.5 no . . .
H(34) C(51) H(35) 109.5 no . . .
O(6) C(52) H(36) 110.0 no . . .
O(6) C(52) H(37) 110.2 no . . .
C(53) C(52) H(36) 109.9 no . . .
C(53) C(52) H(37) 110.2 no . . .
H(36) C(52) H(37) 109.5 no . . .
C(52) C(53) H(38) 109.3 no . . .
C(52) C(53) H(39) 109.6 no . . .
C(52) C(53) H(40) 109.5 no . . .
H(38) C(53) H(39) 109.5 no . . .
H(38) C(53) H(40) 109.5 no . . .
H(39) C(53) H(40) 109.5 no . . .
O(7) C(54) H(41) 109.0 no . . .
O(7) C(54) H(42) 110.1 no . . .
O(7) C(54) H(43) 109.4 no . . .
H(41) C(54) H(42) 109.5 no . . .
H(41) C(54) H(43) 109.5 no . . .
H(42) C(54) H(43) 109.5 no . . .
O(8) C(55) H(44) 110.1 no . . .
O(8) C(55) H(45) 108.9 no . . .
O(8) C(55) H(46) 109.5 no . . .
H(44) C(55) H(45) 109.5 no . . .
H(44) C(55) H(46) 109.5 no . . .
H(45) C(55) H(46) 109.5 no . . .
O(9) C(56) H(47) 110.4 no . . .
O(9) C(56) H(48) 110.0 no . . .
C(57) C(56) H(47) 110.0 no . . .
C(57) C(56) H(48) 110.5 no . . .
H(47) C(56) H(48) 109.5 no . . .
C(56) C(57) H(49) 109.2 no . . .
C(56) C(57) H(50) 109.6 no . . .
C(56) C(57) H(51) 109.6 no . . .
H(49) C(57) H(50) 109.5 no . . .
H(49) C(57) H(51) 109.5 no . . .
H(50) C(57) H(51) 109.5 no . . .
O(10) C(58) H(52) 109.2 no . . .
O(10) C(58) H(53) 109.5 no . . .
O(10) C(58) H(54) 109.7 no . . .
H(52) C(58) H(53) 109.5 no . . .
H(52) C(58) H(54) 109.5 no . . .
H(53) C(58) H(54) 109.5 no . . .
O(11) C(59) H(56) 109.9 no . . .
O(11) C(59) H(57) 109.7 no . . .
O(11) C(59) H(58) 108.7 no . . .
H(56) C(59) H(57) 109.5 no . . .
H(56) C(59) H(58) 109.5 no . . .
H(57) C(59) H(58) 109.5 no . . .

loop_
_geom_bond_atom_site_label_1
_geom_bond_atom_site_label_2
_geom_bond_distance
_geom_bond_publ_flag
_geom_bond_site_symmetry_1
_geom_bond_site_symmetry_2
O(1) C(3) 1.455(7) yes . .
O(1) C(46) 1.514(9) yes . .
O(2) C(6) 1.433(6) yes . .
O(2) C(47) 1.442(7) yes . .
O(3) C(13) 1.352(5) yes . .
O(3) C(48) 1.435(8) yes . .
O(4) C(18) 1.439(6) yes . .
O(4) C(50) 1.454(8) yes . .
O(5) C(21) 1.435(7) yes . .
O(5) C(51) 1.422(10) yes . .
O(6) C(28) 1.351(8) yes . .
O(6) C(52) 1.458(8) yes . .
O(7) C(33) 1.458(8) yes . .
O(7) C(54) 1.374(9) yes . .
O(8) C(36) 1.440(7) yes . .
O(8) C(55) 1.443(8) yes . .
O(9) C(43) 1.368(8) yes . .
O(9) C(56) 1.452(6) yes . .
O(10) C(58) 1.404(9) yes . .
O(11) C(59) 1.416(12) yes . .
O(12) C(60) 1.49(4) yes . .
O(13) C(61) 1.36(5) yes . .
N(1) C(11) 1.346(7) yes . .
N(1) C(15) 1.355(7) yes . .
N(2) C(26) 1.349(6) yes . .
N(2) C(30) 1.360(8) yes . .
N(3) C(41) 1.343(7) yes . .
N(3) C(45) 1.353(6) yes . .
C(1) C(2) 1.192(9) yes . .
C(1) C(45) 1.442(8) yes . .
C(2) C(3) 1.478(8) yes . .
C(3) C(4) 1.500(8) yes . .
C(3) C(8) 1.511(9) yes . .
C(4) C(5) 1.303(6) yes . .
C(5) C(6) 1.519(8) yes . .
C(6) C(7) 1.517(7) yes . .
C(6) C(9) 1.495(8) yes . .
C(7) C(8) 1.317(6) yes . .
C(9) C(10) 1.192(8) yes . .
C(10) C(11) 1.445(8) yes . .
C(11) C(12) 1.387(6) yes . .
C(12) C(13) 1.397(8) yes . .
C(13) C(14) 1.387(8) yes . .
C(14) C(15) 1.394(6) yes . .
C(15) C(16) 1.449(8) yes . .
C(16) C(17) 1.198(9) yes . .
C(17) C(18) 1.502(8) yes . .
C(18) C(19) 1.514(6) yes . .
C(18) C(23) 1.491(9) yes . .
C(19) C(20) 1.320(7) yes . .
C(20) C(21) 1.504(9) yes . .
C(21) C(22) 1.506(7) yes . .
C(21) C(24) 1.481(9) yes . .
C(22) C(23) 1.327(7) yes . .
C(24) C(25) 1.199(9) yes . .
C(25) C(26) 1.460(9) yes . .
C(26) C(27) 1.378(9) yes . .
C(27) C(28) 1.402(9) yes . .
C(28) C(29) 1.376(6) yes . .
C(29) C(30) 1.383(9) yes . .
C(30) C(31) 1.452(7) yes . .
C(31) C(32) 1.170(7) yes . .
C(32) C(33) 1.489(7) yes . .
C(33) C(34) 1.488(11) yes . .
C(33) C(38) 1.495(10) yes . .
C(34) C(35) 1.326(10) yes . .
C(35) C(36) 1.499(9) yes . .
C(36) C(37) 1.522(10) yes . .
C(36) C(39) 1.505(8) yes . .
C(37) C(38) 1.305(10) yes . .
C(39) C(40) 1.175(8) yes . .
C(40) C(41) 1.450(7) yes . .
C(41) C(42) 1.406(9) yes . .
C(42) C(43) 1.387(7) yes . .
C(43) C(44) 1.391(8) yes . .
C(44) C(45) 1.420(9) yes . .
C(48) C(49) 1.517(11) yes . .
C(52) C(53) 1.491(10) yes . .
C(56) C(57) 1.512(12) yes . .
C(4) H(1) 0.950 no . .
C(5) H(2) 0.950 no . .
C(7) H(3) 0.950 no . .
C(8) H(4) 0.950 no . .
C(12) H(5) 0.950 no . .
C(14) H(6) 0.950 no . .
C(19) H(7) 0.950 no . .
C(20) H(8) 0.950 no . .
C(22) H(9) 0.950 no . .
C(23) H(10) 0.950 no . .
C(27) H(11) 0.950 no . .
C(29) H(12) 0.950 no . .
C(34) H(13) 0.950 no . .
C(35) H(14) 0.950 no . .
C(37) H(15) 0.950 no . .
C(38) H(16) 0.950 no . .
C(42) H(17) 0.950 no . .
C(44) H(18) 0.950 no . .
C(46) H(19) 0.950 no . .
C(46) H(20) 0.950 no . .
C(46) H(21) 0.950 no . .
C(47) H(22) 0.950 no . .
C(47) H(23) 0.950 no . .
C(47) H(24) 0.950 no . .
C(48) H(25) 0.950 no . .
C(48) H(26) 0.950 no . .
C(49) H(27) 0.950 no . .
C(49) H(28) 0.950 no . .
C(49) H(29) 0.950 no . .
C(50) H(30) 0.950 no . .
C(50) H(31) 0.950 no . .
C(50) H(32) 0.950 no . .
C(51) H(33) 0.950 no . .
C(51) H(34) 0.950 no . .
C(51) H(35) 0.950 no . .
C(52) H(36) 0.950 no . .
C(52) H(37) 0.950 no . .
C(53) H(38) 0.950 no . .
C(53) H(39) 0.950 no . .
C(53) H(40) 0.950 no . .
C(54) H(41) 0.950 no . .
C(54) H(42) 0.950 no . .
C(54) H(43) 0.950 no . .
C(55) H(44) 0.950 no . .
C(55) H(45) 0.950 no . .
C(55) H(46) 0.950 no . .
C(56) H(47) 0.950 no . .
C(56) H(48) 0.950 no . .
C(57) H(49) 0.950 no . .
C(57) H(50) 0.950 no . .
C(57) H(51) 0.950 no . .
C(58) H(52) 0.950 no . .
C(58) H(53) 0.950 no . .
C(58) H(54) 0.950 no . .
C(59) H(56) 0.950 no . .
C(59) H(57) 0.950 no . .
C(59) H(58) 0.950 no . .

loop_
_geom_contact_atom_site_label_1
_geom_contact_atom_site_label_2
_geom_contact_distance
_geom_contact_publ_flag
_geom_contact_site_symmetry_1
_geom_contact_site_symmetry_2
O(1) C(49) 3.453(11) ? . 2_555
O(2) C(12) 3.377(7) ? . 2_555
O(4) C(44) 3.386(5) ? . 2_556
O(4) C(52) 3.584(8) ? . 1_455
O(4) C(56) 3.505(7) ? . 2_556
O(5) C(61) 3.45(4) ? . 1_546
O(6) C(1) 3.477(7) ? . 2_656
O(6) C(26) 3.550(7) ? . 2_656
O(6) C(45) 3.501(6) ? . 2_656
O(7) C(11) 3.307(8) ? . 2_656
O(7) C(12) 3.159(9) ? . 2_656
O(8) C(4) 3.561(9) ? . 2_666
O(8) C(50) 3.338(9) ? . 1_665
O(9) C(46) 3.413(8) ? . 2_666
O(10) N(3) 2.902(8) ? . .
O(10) C(1) 3.521(8) ? . .
O(10) C(56) 3.430(8) ? . 2_666
O(11) O(13) 2.859(17) ? . 2_666
O(11) N(2) 2.789(9) ? . .
O(11) C(31) 3.574(11) ? . .
O(11) C(61) 3.14(3) ? . 2_666
O(12) O(13) 2.83(3) ? . 2_665
O(12) C(34) 3.47(3) ? . 1_554
O(12) C(35) 3.57(3) ? . 1_554
O(12) C(54) 3.12(2) ? . 2_766
O(12) C(61) 3.16(4) ? . 2_665
O(13) O(11) 2.859(17) ? . 2_666
O(13) O(12) 2.83(3) ? . 2_665
O(13) C(34) 3.52(2) ? . 2_666
O(13) C(59) 3.58(2) ? . 2_666
N(1) C(19) 3.378(8) ? . 2_556
N(1) C(29) 3.578(7) ? . 2_656
N(2) O(11) 2.789(9) ? . .
N(2) C(7) 3.481(7) ? . 2_656
N(2) C(8) 3.537(8) ? . 2_656
N(2) C(59) 3.482(12) ? . .
N(3) O(10) 2.902(8) ? . .
N(3) C(43) 3.501(7) ? . 2_666
N(3) C(44) 3.420(7) ? . 2_666
C(1) O(6) 3.477(7) ? . 2_656
C(1) O(10) 3.521(8) ? . .
C(1) C(42) 3.354(8) ? . 2_666
C(2) C(42) 3.573(7) ? . 2_666
C(4) O(8) 3.561(9) ? . 2_666
C(7) N(2) 3.481(7) ? . 2_656
C(7) C(30) 3.582(8) ? . 2_656
C(8) N(2) 3.537(8) ? . 2_656
C(8) C(26) 3.431(8) ? . 2_656
C(10) C(31) 3.578(9) ? . 2_656
C(11) O(7) 3.307(8) ? . 2_656
C(12) O(2) 3.377(7) ? . 2_555
C(12) O(7) 3.159(9) ? . 2_656
C(12) C(54) 3.543(12) ? . 2_656
C(19) N(1) 3.378(8) ? . 2_556
C(20) C(53) 3.571(9) ? . 2_656
C(26) O(6) 3.550(7) ? . 2_656
C(26) C(8) 3.431(8) ? . 2_656
C(27) C(28) 3.583(9) ? . 2_656
C(28) C(27) 3.583(9) ? . 2_656
C(29) N(1) 3.578(7) ? . 2_656
C(30) C(7) 3.582(8) ? . 2_656
C(31) O(11) 3.574(11) ? . .
C(31) C(10) 3.578(9) ? . 2_656
C(34) O(12) 3.47(3) ? . 1_556
C(34) O(13) 3.52(2) ? . 2_666
C(35) O(12) 3.57(3) ? . 1_556
C(35) C(54) 3.580(11) ? . 2_767
C(41) C(44) 3.489(8) ? . 2_666
C(41) C(45) 3.433(8) ? . 2_666
C(42) C(1) 3.354(8) ? . 2_666
C(42) C(2) 3.573(7) ? . 2_666
C(42) C(45) 3.498(8) ? . 2_666
C(43) N(3) 3.501(7) ? . 2_666
C(44) O(4) 3.386(5) ? . 2_556
C(44) N(3) 3.420(7) ? . 2_666
C(44) C(41) 3.489(8) ? . 2_666
C(45) O(6) 3.501(6) ? . 2_656
C(45) C(41) 3.433(8) ? . 2_666
C(45) C(42) 3.498(8) ? . 2_666
C(46) O(9) 3.413(8) ? . 2_666
C(46) C(60) 3.32(3) ? . .
C(49) O(1) 3.453(11) ? . 2_555
C(50) O(8) 3.338(9) ? . 1_445
C(51) C(61) 3.50(4) ? . 1_546
C(52) O(4) 3.584(8) ? . 1_655
C(53) C(20) 3.571(9) ? . 2_656
C(54) O(12) 3.12(2) ? . 2_766
C(54) C(12) 3.543(12) ? . 2_656
C(54) C(35) 3.580(11) ? . 2_767
C(54) C(60) 3.48(3) ? . 2_766
C(56) O(4) 3.505(7) ? . 2_556
C(56) O(10) 3.430(8) ? . 2_666
C(59) O(13) 3.58(2) ? . 2_666
C(59) N(2) 3.482(12) ? . .
C(60) C(46) 3.32(3) ? . .
C(60) C(54) 3.48(3) ? . 2_766
C(60) C(61) 3.55(4) ? . 2_665
C(61) O(5) 3.45(4) ? . 1_564
C(61) O(11) 3.14(3) ? . 2_666
C(61) O(12) 3.16(4) ? . 2_665
C(61) C(51) 3.50(4) ? . 1_564
C(61) C(60) 3.55(4) ? . 2_665
O(1) H(17) 2.865 ? . 2_666
O(1) H(27) 3.425 ? . 2_555
O(1) H(28) 2.763 ? . 2_555
O(2) H(5) 2.469 ? . 2_555
O(2) H(23) 3.564 ? . 2_555
O(2) H(25) 3.233 ? . 2_555
O(2) H(26) 3.324 ? . 2_555
O(2) H(34) 3.153 ? . 1_554
O(3) H(41) 2.974 ? . 2_656
O(4) H(18) 2.569 ? . 2_556
O(4) H(37) 2.768 ? . 1_455
O(4) H(38) 3.127 ? . 1_455
O(4) H(48) 2.638 ? . 2_556
O(5) H(22) 3.138 ? . 1_556
O(5) H(23) 3.559 ? . 1_556
O(5) H(45) 3.291 ? . 1_445
O(7) H(5) 3.289 ? . 2_656
O(7) H(24) 3.402 ? . 2_656
O(7) H(44) 3.111 ? . 2_767
O(8) H(1) 2.888 ? . 2_666
O(8) H(2) 3.142 ? . 2_666
O(8) H(30) 2.427 ? . 1_665
O(8) H(42) 3.498 ? . 2_767
O(9) H(6) 3.035 ? . 2_556
O(9) H(19) 2.529 ? . 2_666
O(9) H(38) 3.414 ? . 2_656
O(10) H(11) 2.742 ? . 2_656
O(10) H(19) 3.022 ? . .
O(10) H(21) 3.343 ? . .
O(10) H(47) 2.808 ? . 2_666
O(10) H(50) 3.527 ? . 2_666
O(10) H(51) 3.368 ? . 2_666
O(11) H(33) 3.303 ? . .
O(11) H(35) 3.245 ? . .
O(11) H(40) 3.315 ? . 2_656
O(12) H(13) 2.760 ? . 1_554
O(12) H(14) 2.951 ? . 1_554
O(12) H(20) 3.569 ? . .
O(12) H(27) 3.395 ? . 1_665
O(12) H(28) 3.451 ? . 2_555
O(12) H(29) 3.514 ? . 2_555
O(12) H(41) 2.753 ? . 2_766
O(12) H(42) 3.323 ? . 2_766
O(12) H(43) 2.807 ? . 2_766
O(12) H(46) 3.111 ? . 2_766
O(12) H(57) 3.561 ? . 1_554
O(13) H(13) 2.743 ? . 2_666
O(13) H(22) 3.030 ? . 1_565
O(13) H(45) 3.559 ? . 1_454
O(13) H(57) 3.462 ? . 2_666
N(1) H(7) 2.643 ? . 2_556
N(1) H(8) 3.266 ? . 2_556
N(1) H(12) 2.755 ? . 2_656
N(1) H(16) 3.423 ? . 2_656
N(2) H(3) 2.984 ? . 2_656
N(2) H(4) 3.085 ? . 2_656
N(2) H(56) 3.329 ? . .
N(3) H(52) 3.288 ? . .
C(1) H(11) 3.425 ? . 2_656
C(1) H(17) 3.353 ? . 2_666
C(1) H(31) 3.062 ? . 2_556
C(2) H(17) 3.242 ? . 2_666
C(2) H(31) 2.981 ? . 2_556
C(3) H(17) 3.549 ? . 2_666
C(3) H(31) 3.538 ? . 2_556
C(4) H(26) 3.285 ? . 2_555
C(4) H(30) 3.457 ? . 2_556
C(4) H(31) 3.124 ? . 2_556
C(5) H(23) 3.518 ? . 2_555
C(5) H(26) 3.153 ? . 2_555
C(5) H(30) 3.527 ? . 2_556
C(5) H(31) 3.242 ? . 2_556
C(5) H(32) 3.577 ? . 2_556
C(6) H(23) 3.563 ? . 2_555
C(9) H(23) 3.001 ? . 2_555
C(9) H(31) 3.425 ? . 2_556
C(9) H(32) 3.268 ? . 2_556
C(10) H(12) 3.561 ? . 2_656
C(10) H(23) 3.060 ? . 2_555
C(10) H(32) 3.100 ? . 2_556
C(11) H(7) 3.303 ? . 2_556
C(11) H(8) 3.224 ? . 2_556
C(11) H(32) 3.545 ? . 2_556
C(12) H(8) 3.185 ? . 2_556
C(12) H(23) 3.563 ? . 2_555
C(12) H(35) 3.589 ? . 2_556
C(12) H(41) 3.215 ? . 2_656
C(13) H(8) 3.201 ? . 2_556
C(13) H(16) 3.536 ? . 2_656
C(13) H(35) 3.586 ? . 2_556
C(13) H(41) 2.952 ? . 2_656
C(14) H(8) 3.225 ? . 2_556
C(14) H(16) 3.106 ? . 2_656
C(14) H(38) 3.352 ? . 1_455
C(14) H(39) 3.078 ? . 1_455
C(14) H(41) 3.576 ? . 2_656
C(14) H(49) 3.347 ? . 2_556
C(15) H(7) 2.921 ? . 2_556
C(15) H(8) 3.204 ? . 2_556
C(15) H(16) 3.066 ? . 2_656
C(15) H(39) 3.238 ? . 1_455
C(15) H(49) 3.549 ? . 2_556
C(16) H(7) 3.097 ? . 2_556
C(16) H(38) 3.372 ? . 1_455
C(16) H(39) 3.301 ? . 1_455
C(16) H(48) 3.126 ? . 2_556
C(16) H(49) 3.269 ? . 2_556
C(17) H(38) 3.396 ? . 1_455
C(17) H(48) 2.794 ? . 2_556
C(17) H(49) 3.527 ? . 2_556
C(18) H(37) 3.591 ? . 1_455
C(18) H(48) 3.089 ? . 2_556
C(19) H(36) 3.591 ? . 2_656
C(19) H(39) 3.125 ? . 2_656
C(20) H(36) 3.480 ? . 2_656
C(20) H(39) 2.708 ? . 2_656
C(22) H(45) 3.449 ? . 1_445
C(23) H(48) 3.339 ? . 2_556
C(23) H(53) 3.504 ? . 2_656
C(24) H(4) 3.351 ? . 2_656
C(24) H(21) 3.375 ? . 2_656
C(24) H(36) 3.260 ? . 2_656
C(24) H(39) 3.419 ? . 2_656
C(24) H(54) 3.598 ? . 2_656
C(25) H(4) 2.871 ? . 2_656
C(25) H(21) 3.415 ? . 2_656
C(25) H(36) 3.123 ? . 2_656
C(25) H(40) 3.343 ? . 2_656
C(25) H(54) 3.484 ? . 2_656
C(26) H(4) 2.799 ? . 2_656
C(27) H(4) 3.287 ? . 2_656
C(27) H(54) 3.511 ? . 2_656
C(28) H(11) 3.587 ? . 2_656
C(29) H(54) 3.367 ? . .
C(30) H(3) 3.200 ? . 2_656
C(31) H(3) 3.401 ? . 2_656
C(31) H(52) 3.332 ? . .
C(31) H(56) 3.155 ? . .
C(32) H(52) 3.496 ? . .
C(32) H(56) 3.260 ? . .
C(34) H(43) 3.374 ? . 2_767
C(34) H(44) 3.473 ? . 2_767
C(34) H(56) 3.378 ? . .
C(35) H(42) 3.120 ? . 2_767
C(35) H(43) 3.147 ? . 2_767
C(35) H(56) 3.399 ? . .
C(36) H(1) 3.443 ? . 2_666
C(36) H(30) 3.476 ? . 1_665
C(37) H(49) 3.442 ? . 1_655
C(37) H(52) 3.326 ? . .
C(37) H(53) 3.531 ? . .
C(38) H(49) 3.412 ? . 1_655
C(38) H(52) 3.391 ? . .
C(39) H(1) 3.148 ? . 2_666
C(39) H(30) 3.459 ? . 1_665
C(39) H(52) 3.307 ? . .
C(39) H(56) 3.296 ? . .
C(40) H(1) 3.481 ? . 2_666
C(40) H(18) 3.473 ? . 2_666
C(40) H(52) 3.174 ? . .
C(40) H(56) 3.040 ? . .
C(41) H(56) 3.328 ? . .
C(41) H(58) 3.422 ? . .
C(42) H(19) 3.249 ? . 2_666
C(42) H(58) 3.233 ? . .
C(43) H(19) 3.251 ? . 2_666
C(43) H(38) 3.052 ? . 2_656
C(44) H(31) 3.517 ? . 2_556
C(44) H(38) 2.910 ? . 2_656
C(45) H(38) 3.512 ? . 2_656
C(46) H(9) 3.391 ? . 2_656
C(46) H(17) 3.255 ? . 2_666
C(46) H(28) 3.386 ? . 2_555
C(46) H(51) 3.174 ? . 2_666
C(47) H(2) 3.533 ? . 2_555
C(47) H(5) 3.231 ? . 2_555
C(47) H(34) 2.848 ? . 1_554
C(48) H(41) 3.281 ? . 2_656
C(48) H(42) 3.559 ? . 2_656
C(49) H(27) 3.308 ? . 2_445
C(49) H(29) 3.567 ? . 2_445
C(49) H(57) 3.517 ? . 2_556
C(50) H(18) 2.972 ? . 2_556
C(50) H(37) 3.237 ? . 1_455
C(51) H(22) 2.947 ? . 1_556
C(51) H(25) 3.423 ? . 2_556
C(53) H(6) 3.318 ? . 1_655
C(53) H(8) 3.165 ? . 2_656
C(53) H(58) 3.008 ? . 2_656
C(54) H(5) 3.550 ? . 2_656
C(54) H(14) 2.917 ? . 2_767
C(54) H(26) 3.140 ? . 2_656
C(54) H(44) 2.970 ? . 2_767
C(55) H(2) 3.398 ? . 2_666
C(55) H(13) 3.450 ? . 2_767
C(55) H(30) 3.260 ? . 1_665
C(55) H(42) 3.318 ? . 2_767
C(56) H(6) 3.357 ? . 2_556
C(56) H(10) 3.384 ? . 2_556
C(56) H(19) 3.378 ? . 2_666
C(57) H(6) 3.439 ? . 2_556
C(57) H(10) 3.547 ? . 1_565
C(57) H(15) 3.230 ? . 1_455
C(57) H(16) 3.593 ? . 1_455
C(57) H(19) 3.350 ? . 2_666
C(58) H(11) 3.052 ? . 2_656
C(58) H(47) 3.374 ? . 2_666
C(59) H(17) 3.570 ? . .
C(59) H(29) 3.486 ? . 2_556
C(59) H(40) 3.022 ? . 2_656
C(60) H(20) 2.391 ? . .
C(60) H(28) 3.336 ? . 2_555
C(60) H(41) 2.794 ? . 2_766
C(60) H(43) 3.339 ? . 2_766
C(60) H(46) 3.104 ? . 2_766
C(60) H(51) 3.507 ? . 2_666
C(61) H(22) 3.536 ? . 1_565
C(61) H(28) 3.355 ? . 1_665
C(61) H(33) 3.204 ? . 1_564
C(61) H(34) 3.336 ? . 1_564
H(1) O(8) 2.888 ? . 2_666
H(1) C(36) 3.443 ? . 2_666
H(1) C(39) 3.148 ? . 2_666
H(1) C(40) 3.481 ? . 2_666
H(1) H(14) 3.148 ? . 2_666
H(1) H(17) 3.445 ? . 2_666
H(1) H(26) 3.382 ? . 2_555
H(1) H(30) 3.273 ? . 2_556
H(1) H(31) 3.324 ? . 2_556
H(1) H(42) 3.457 ? . 1_454
H(2) O(8) 3.142 ? . 2_666
H(2) C(47) 3.533 ? . 2_555
H(2) C(55) 3.398 ? . 2_666
H(2) H(5) 3.421 ? . 2_555
H(2) H(23) 2.892 ? . 2_555
H(2) H(24) 3.295 ? . 2_555
H(2) H(26) 3.193 ? . 2_555
H(2) H(30) 3.383 ? . 2_556
H(2) H(31) 3.491 ? . 2_556
H(2) H(32) 3.477 ? . 2_556
H(2) H(42) 2.991 ? . 1_454
H(2) H(44) 3.112 ? . 2_666
H(2) H(45) 3.367 ? . 2_666
H(3) N(2) 2.984 ? . 2_656
H(3) C(30) 3.200 ? . 2_656
H(3) C(31) 3.401 ? . 2_656
H(4) N(2) 3.085 ? . 2_656
H(4) C(24) 3.351 ? . 2_656
H(4) C(25) 2.871 ? . 2_656
H(4) C(26) 2.799 ? . 2_656
H(4) C(27) 3.287 ? . 2_656
H(5) O(2) 2.469 ? . 2_555
H(5) O(7) 3.289 ? . 2_656
H(5) C(47) 3.231 ? . 2_555
H(5) C(54) 3.550 ? . 2_656
H(5) H(2) 3.421 ? . 2_555
H(5) H(22) 3.599 ? . 2_555
H(5) H(23) 3.000 ? . 2_555
H(5) H(34) 3.538 ? . 2_556
H(5) H(35) 3.569 ? . 2_556
H(5) H(41) 3.361 ? . 2_656
H(5) H(42) 3.394 ? . 2_656
H(6) O(9) 3.035 ? . 2_556
H(6) C(53) 3.318 ? . 1_455
H(6) C(56) 3.357 ? . 2_556
H(6) C(57) 3.439 ? . 2_556
H(6) H(16) 3.370 ? . 2_656
H(6) H(38) 2.858 ? . 1_455
H(6) H(39) 3.022 ? . 1_455
H(6) H(40) 3.596 ? . 1_455
H(6) H(48) 3.096 ? . 2_556
H(6) H(49) 2.863 ? . 2_556
H(7) N(1) 2.643 ? . 2_556
H(7) C(11) 3.303 ? . 2_556
H(7) C(15) 2.921 ? . 2_556
H(7) C(16) 3.097 ? . 2_556
H(7) H(37) 3.052 ? . 1_455
H(7) H(39) 3.022 ? . 2_656
H(8) N(1) 3.266 ? . 2_556
H(8) C(11) 3.224 ? . 2_556
H(8) C(12) 3.185 ? . 2_556
H(8) C(13) 3.201 ? . 2_556
H(8) C(14) 3.225 ? . 2_556
H(8) C(15) 3.204 ? . 2_556
H(8) C(53) 3.165 ? . 2_656
H(8) H(39) 2.264 ? . 2_656
H(8) H(40) 3.382 ? . 2_656
H(9) C(46) 3.391 ? . 2_656
H(9) H(19) 3.477 ? . 2_656
H(9) H(20) 3.174 ? . 2_656
H(9) H(21) 2.983 ? . 2_656
H(9) H(45) 3.334 ? . 1_445
H(9) H(50) 3.496 ? . 1_545
H(9) H(51) 2.928 ? . 1_545
H(10) C(56) 3.384 ? . 2_556
H(10) C(57) 3.547 ? . 1_545
H(10) H(15) 3.306 ? . 1_445
H(10) H(47) 3.322 ? . 2_556
H(10) H(48) 2.831 ? . 2_556
H(10) H(50) 2.877 ? . 1_545
H(10) H(50) 3.372 ? . 2_556
H(10) H(51) 3.378 ? . 1_545
H(10) H(53) 3.258 ? . 2_656
H(11) O(10) 2.742 ? . 2_656
H(11) C(1) 3.425 ? . 2_656
H(11) C(28) 3.587 ? . 2_656
H(11) C(58) 3.052 ? . 2_656
H(11) H(52) 3.225 ? . 2_656
H(11) H(54) 2.681 ? . 2_656
H(12) N(1) 2.755 ? . 2_656
H(12) C(10) 3.561 ? . 2_656
H(12) H(54) 3.048 ? . .
H(13) O(12) 2.760 ? . 1_556
H(13) O(13) 2.743 ? . 2_666
H(13) C(55) 3.450 ? . 2_767
H(13) H(43) 3.071 ? . 2_767
H(13) H(44) 2.799 ? . 2_767
H(13) H(46) 3.304 ? . 2_767
H(13) H(56) 3.543 ? . .
H(14) O(12) 2.951 ? . 1_556
H(14) C(54) 2.917 ? . 2_767
H(14) H(1) 3.148 ? . 2_666
H(14) H(41) 3.348 ? . 2_767
H(14) H(42) 2.390 ? . 2_767
H(14) H(43) 2.650 ? . 2_767
H(14) H(56) 3.561 ? . .
H(15) C(57) 3.230 ? . 1_655
H(15) H(10) 3.306 ? . 1_665
H(15) H(49) 2.791 ? . 1_655
H(15) H(50) 3.123 ? . 1_655
H(15) H(51) 3.254 ? . 1_655
H(15) H(52) 3.399 ? . .
H(15) H(53) 3.207 ? . .
H(16) N(1) 3.423 ? . 2_656
H(16) C(13) 3.536 ? . 2_656
H(16) C(14) 3.106 ? . 2_656
H(16) C(15) 3.066 ? . 2_656
H(16) C(57) 3.593 ? . 1_655
H(16) H(6) 3.370 ? . 2_656
H(16) H(49) 2.728 ? . 1_655
H(16) H(52) 3.512 ? . .
H(16) H(53) 3.449 ? . .
H(17) O(1) 2.865 ? . 2_666
H(17) C(1) 3.353 ? . 2_666
H(17) C(2) 3.242 ? . 2_666
H(17) C(3) 3.549 ? . 2_666
H(17) C(46) 3.255 ? . 2_666
H(17) C(59) 3.570 ? . .
H(17) H(1) 3.445 ? . 2_666
H(17) H(19) 2.764 ? . 2_666
H(17) H(56) 3.563 ? . .
H(17) H(57) 3.344 ? . .
H(17) H(58) 3.230 ? . .
H(18) O(4) 2.569 ? . 2_556
H(18) C(40) 3.473 ? . 2_666
H(18) C(50) 2.972 ? . 2_556
H(18) H(30) 2.966 ? . 2_556
H(18) H(31) 2.823 ? . 2_556
H(18) H(38) 2.977 ? . 2_656
H(19) O(9) 2.529 ? . 2_666
H(19) O(10) 3.022 ? . .
H(19) C(42) 3.249 ? . 2_666
H(19) C(43) 3.251 ? . 2_666
H(19) C(56) 3.378 ? . 2_666
H(19) C(57) 3.350 ? . 2_666
H(19) H(9) 3.477 ? . 2_656
H(19) H(17) 2.764 ? . 2_666
H(19) H(47) 3.561 ? . 2_666
H(19) H(51) 2.589 ? . 2_666
H(20) O(12) 3.569 ? . .
H(20) C(60) 2.391 ? . .
H(20) H(9) 3.174 ? . 2_656
H(20) H(28) 2.990 ? . 2_555
H(20) H(51) 2.992 ? . 2_666
H(21) O(10) 3.343 ? . .
H(21) C(24) 3.375 ? . 2_656
H(21) C(25) 3.415 ? . 2_656
H(21) H(9) 2.983 ? . 2_656
H(21) H(51) 3.517 ? . 2_666
H(22) O(5) 3.138 ? . 1_554
H(22) O(13) 3.030 ? . 1_545
H(22) C(51) 2.947 ? . 1_554
H(22) C(61) 3.536 ? . 1_545
H(22) H(5) 3.599 ? . 2_555
H(22) H(33) 3.547 ? . 1_554
H(22) H(34) 2.135 ? . 1_554
H(22) H(35) 3.501 ? . 1_554
H(22) H(45) 3.443 ? . 1_444
H(23) O(2) 3.564 ? . 2_555
H(23) O(5) 3.559 ? . 1_554
H(23) C(5) 3.518 ? . 2_555
H(23) C(6) 3.563 ? . 2_555
H(23) C(9) 3.001 ? . 2_555
H(23) C(10) 3.060 ? . 2_555
H(23) C(12) 3.563 ? . 2_555
H(23) H(2) 2.892 ? . 2_555
H(23) H(5) 3.000 ? . 2_555
H(23) H(34) 3.042 ? . 1_554
H(23) H(45) 3.310 ? . 1_444
H(24) O(7) 3.402 ? . 2_656
H(24) H(2) 3.295 ? . 2_555
H(25) O(2) 3.233 ? . 2_555
H(25) C(51) 3.423 ? . 2_556
H(25) H(34) 3.016 ? . 2_556
H(25) H(35) 3.004 ? . 2_556
H(26) O(2) 3.324 ? . 2_555
H(26) C(4) 3.285 ? . 2_555
H(26) C(5) 3.153 ? . 2_555
H(26) C(54) 3.140 ? . 2_656
H(26) H(1) 3.382 ? . 2_555
H(26) H(2) 3.193 ? . 2_555
H(26) H(41) 2.759 ? . 2_656
H(26) H(42) 2.718 ? . 2_656
H(27) O(1) 3.425 ? . 2_555
H(27) O(12) 3.395 ? . 1_445
H(27) C(49) 3.308 ? . 2_445
H(27) H(27) 2.991 ? . 2_445
H(27) H(28) 3.563 ? . 2_445
H(27) H(29) 2.884 ? . 2_445
H(27) H(41) 3.589 ? . 2_656
H(28) O(1) 2.763 ? . 2_555
H(28) O(12) 3.451 ? . 2_555
H(28) C(46) 3.386 ? . 2_555
H(28) C(60) 3.336 ? . 2_555
H(28) C(61) 3.355 ? . 1_445
H(28) H(20) 2.990 ? . 2_555
H(28) H(27) 3.563 ? . 2_445
H(29) O(12) 3.514 ? . 2_555
H(29) C(49) 3.567 ? . 2_445
H(29) C(59) 3.486 ? . 2_556
H(29) H(27) 2.884 ? . 2_445
H(29) H(29) 3.536 ? . 2_445
H(29) H(57) 2.665 ? . 2_556
H(30) O(8) 2.427 ? . 1_445
H(30) C(4) 3.457 ? . 2_556
H(30) C(5) 3.527 ? . 2_556
H(30) C(36) 3.476 ? . 1_445
H(30) C(39) 3.459 ? . 1_445
H(30) C(55) 3.260 ? . 1_445
H(30) H(1) 3.273 ? . 2_556
H(30) H(2) 3.383 ? . 2_556
H(30) H(18) 2.966 ? . 2_556
H(30) H(45) 2.991 ? . 1_445
H(31) C(1) 3.062 ? . 2_556
H(31) C(2) 2.981 ? . 2_556
H(31) C(3) 3.538 ? . 2_556
H(31) C(4) 3.124 ? . 2_556
H(31) C(5) 3.242 ? . 2_556
H(31) C(9) 3.425 ? . 2_556
H(31) C(44) 3.517 ? . 2_556
H(31) H(1) 3.324 ? . 2_556
H(31) H(2) 3.491 ? . 2_556
H(31) H(18) 2.823 ? . 2_556
H(31) H(37) 2.884 ? . 1_455
H(32) C(5) 3.577 ? . 2_556
H(32) C(9) 3.268 ? . 2_556
H(32) C(10) 3.100 ? . 2_556
H(32) C(11) 3.545 ? . 2_556
H(32) H(2) 3.477 ? . 2_556
H(32) H(37) 3.499 ? . 1_455
H(32) H(45) 3.425 ? . 1_445
H(33) O(11) 3.303 ? . .
H(33) C(61) 3.204 ? . 1_546
H(33) H(22) 3.547 ? . 1_556
H(34) O(2) 3.153 ? . 1_556
H(34) C(47) 2.848 ? . 1_556
H(34) C(61) 3.336 ? . 1_546
H(34) H(5) 3.538 ? . 2_556
H(34) H(22) 2.135 ? . 1_556
H(34) H(23) 3.042 ? . 1_556
H(34) H(25) 3.016 ? . 2_556
H(35) O(11) 3.245 ? . .
H(35) C(12) 3.589 ? . 2_556
H(35) C(13) 3.586 ? . 2_556
H(35) H(5) 3.569 ? . 2_556
H(35) H(22) 3.501 ? . 1_556
H(35) H(25) 3.004 ? . 2_556
H(36) C(19) 3.591 ? . 2_656
H(36) C(20) 3.480 ? . 2_656
H(36) C(24) 3.260 ? . 2_656
H(36) C(25) 3.123 ? . 2_656
H(36) H(54) 3.301 ? . .
H(37) O(4) 2.768 ? . 1_655
H(37) C(18) 3.591 ? . 1_655
H(37) C(50) 3.237 ? . 1_655
H(37) H(7) 3.052 ? . 1_655
H(37) H(31) 2.884 ? . 1_655
H(37) H(32) 3.499 ? . 1_655
H(38) O(4) 3.127 ? . 1_655
H(38) O(9) 3.414 ? . 2_656
H(38) C(14) 3.352 ? . 1_655
H(38) C(16) 3.372 ? . 1_655
H(38) C(17) 3.396 ? . 1_655
H(38) C(43) 3.052 ? . 2_656
H(38) C(44) 2.910 ? . 2_656
H(38) C(45) 3.512 ? . 2_656
H(38) H(6) 2.858 ? . 1_655
H(38) H(18) 2.977 ? . 2_656
H(38) H(48) 3.172 ? . 2_656
H(38) H(58) 3.149 ? . 2_656
H(39) C(14) 3.078 ? . 1_655
H(39) C(15) 3.238 ? . 1_655
H(39) C(16) 3.301 ? . 1_655
H(39) C(19) 3.125 ? . 2_656
H(39) C(20) 2.708 ? . 2_656
H(39) C(24) 3.419 ? . 2_656
H(39) H(6) 3.022 ? . 1_655
H(39) H(7) 3.022 ? . 2_656
H(39) H(8) 2.264 ? . 2_656
H(39) H(58) 3.342 ? . 2_656
H(40) O(11) 3.315 ? . 2_656
H(40) C(25) 3.343 ? . 2_656
H(40) C(59) 3.022 ? . 2_656
H(40) H(6) 3.596 ? . 1_655
H(40) H(8) 3.382 ? . 2_656
H(40) H(56) 3.384 ? . 2_656
H(40) H(58) 2.194 ? . 2_656
H(41) O(3) 2.974 ? . 2_656
H(41) O(12) 2.753 ? . 2_766
H(41) C(12) 3.215 ? . 2_656
H(41) C(13) 2.952 ? . 2_656
H(41) C(14) 3.576 ? . 2_656
H(41) C(48) 3.281 ? . 2_656
H(41) C(60) 2.794 ? . 2_766
H(41) H(5) 3.361 ? . 2_656
H(41) H(14) 3.348 ? . 2_767
H(41) H(26) 2.759 ? . 2_656
H(41) H(27) 3.589 ? . 2_656
H(42) O(8) 3.498 ? . 2_767
H(42) O(12) 3.323 ? . 2_766
H(42) C(35) 3.120 ? . 2_767
H(42) C(48) 3.559 ? . 2_656
H(42) C(55) 3.318 ? . 2_767
H(42) H(1) 3.457 ? . 1_656
H(42) H(2) 2.991 ? . 1_656
H(42) H(5) 3.394 ? . 2_656
H(42) H(14) 2.390 ? . 2_767
H(42) H(26) 2.718 ? . 2_656
H(42) H(44) 2.491 ? . 2_767
H(43) O(12) 2.807 ? . 2_766
H(43) C(34) 3.374 ? . 2_767
H(43) C(35) 3.147 ? . 2_767
H(43) C(60) 3.339 ? . 2_766
H(43) H(13) 3.071 ? . 2_767
H(43) H(14) 2.650 ? . 2_767
H(43) H(43) 3.597 ? . 2_767
H(43) H(44) 2.945 ? . 2_767
H(44) O(7) 3.111 ? . 2_767
H(44) C(34) 3.473 ? . 2_767
H(44) C(54) 2.970 ? . 2_767
H(44) H(2) 3.112 ? . 2_666
H(44) H(13) 2.799 ? . 2_767
H(44) H(42) 2.491 ? . 2_767
H(44) H(43) 2.945 ? . 2_767
H(45) O(5) 3.291 ? . 1_665
H(45) O(13) 3.559 ? . 1_656
H(45) C(22) 3.449 ? . 1_665
H(45) H(2) 3.367 ? . 2_666
H(45) H(9) 3.334 ? . 1_665
H(45) H(22) 3.443 ? . 1_666
H(45) H(23) 3.310 ? . 1_666
H(45) H(30) 2.991 ? . 1_665
H(45) H(32) 3.425 ? . 1_665
H(46) O(12) 3.111 ? . 2_766
H(46) C(60) 3.104 ? . 2_766
H(46) H(13) 3.304 ? . 2_767
H(47) O(10) 2.808 ? . 2_666
H(47) C(58) 3.374 ? . 2_666
H(47) H(10) 3.322 ? . 2_556
H(47) H(19) 3.561 ? . 2_666
H(47) H(52) 3.586 ? . 2_666
H(47) H(53) 3.100 ? . 2_666
H(48) O(4) 2.638 ? . 2_556
H(48) C(16) 3.126 ? . 2_556
H(48) C(17) 2.794 ? . 2_556
H(48) C(18) 3.089 ? . 2_556
H(48) C(23) 3.339 ? . 2_556
H(48) H(6) 3.096 ? . 2_556
H(48) H(10) 2.831 ? . 2_556
H(48) H(38) 3.172 ? . 2_656
H(49) C(14) 3.347 ? . 2_556
H(49) C(15) 3.549 ? . 2_556
H(49) C(16) 3.269 ? . 2_556
H(49) C(17) 3.527 ? . 2_556
H(49) C(37) 3.442 ? . 1_455
H(49) C(38) 3.412 ? . 1_455
H(49) H(6) 2.863 ? . 2_556
H(49) H(15) 2.791 ? . 1_455
H(49) H(16) 2.728 ? . 1_455
H(49) H(53) 3.295 ? . 1_455
H(50) O(10) 3.527 ? . 2_666
H(50) H(9) 3.496 ? . 1_565
H(50) H(10) 2.877 ? . 1_565
H(50) H(10) 3.372 ? . 2_556
H(50) H(15) 3.123 ? . 1_455
H(50) H(50) 2.752 ? . 2_566
H(50) H(53) 3.485 ? . 1_455
H(50) H(53) 3.125 ? . 2_666
H(51) O(10) 3.368 ? . 2_666
H(51) C(46) 3.174 ? . 2_666
H(51) C(60) 3.507 ? . 2_666
H(51) H(9) 2.928 ? . 1_565
H(51) H(10) 3.378 ? . 1_565
H(51) H(15) 3.254 ? . 1_455
H(51) H(19) 2.589 ? . 2_666
H(51) H(20) 2.992 ? . 2_666
H(51) H(21) 3.517 ? . 2_666
H(52) N(3) 3.288 ? . .
H(52) C(31) 3.332 ? . .
H(52) C(32) 3.496 ? . .
H(52) C(37) 3.326 ? . .
H(52) C(38) 3.391 ? . .
H(52) C(39) 3.307 ? . .
H(52) C(40) 3.174 ? . .
H(52) H(11) 3.225 ? . 2_656
H(52) H(15) 3.399 ? . .
H(52) H(16) 3.512 ? . .
H(52) H(47) 3.586 ? . 2_666
H(53) C(23) 3.504 ? . 2_656
H(53) C(37) 3.531 ? . .
H(53) H(10) 3.258 ? . 2_656
H(53) H(15) 3.207 ? . .
H(53) H(16) 3.449 ? . .
H(53) H(47) 3.100 ? . 2_666
H(53) H(49) 3.295 ? . 1_655
H(53) H(50) 3.485 ? . 1_655
H(53) H(50) 3.125 ? . 2_666
H(54) C(24) 3.598 ? . 2_656
H(54) C(25) 3.484 ? . 2_656
H(54) C(27) 3.511 ? . 2_656
H(54) C(29) 3.367 ? . .
H(54) H(11) 2.681 ? . 2_656
H(54) H(12) 3.048 ? . .
H(54) H(36) 3.301 ? . .
H(56) N(2) 3.329 ? . .
H(56) C(31) 3.155 ? . .
H(56) C(32) 3.260 ? . .
H(56) C(34) 3.378 ? . .
H(56) C(35) 3.399 ? . .
H(56) C(39) 3.296 ? . .
H(56) C(40) 3.040 ? . .
H(56) C(41) 3.328 ? . .
H(56) H(13) 3.543 ? . .
H(56) H(14) 3.561 ? . .
H(56) H(17) 3.563 ? . .
H(56) H(40) 3.384 ? . 2_656
H(57) O(12) 3.561 ? . 1_556
H(57) O(13) 3.462 ? . 2_666
H(57) C(49) 3.517 ? . 2_556
H(57) H(17) 3.344 ? . .
H(57) H(29) 2.665 ? . 2_556
H(58) C(41) 3.422 ? . .
H(58) C(42) 3.233 ? . .
H(58) C(53) 3.008 ? . 2_656
H(58) H(17) 3.230 ? . .
H(58) H(38) 3.149 ? . 2_656
H(58) H(39) 3.342 ? . 2_656
H(58) H(40) 2.194 ? . 2_656

loop_
_geom_torsion_atom_site_label_1
_geom_torsion_atom_site_label_2
_geom_torsion_atom_site_label_3
_geom_torsion_atom_site_label_4
_geom_torsion
_geom_torsion_publ_flag
_geom_torsion_site_symmetry_1
_geom_torsion_site_symmetry_2
_geom_torsion_site_symmetry_3
_geom_torsion_site_symmetry_4
C(46) O(1) C(3) C(2) 63.1(7) ? . . . .
C(46) O(1) C(3) C(4) 179.0(5) ? . . . .
C(46) O(1) C(3) C(8) -61.1(6) ? . . . .
C(47) O(2) C(6) C(5) -165.4(5) ? . . . .
C(47) O(2) C(6) C(7) 73.7(5) ? . . . .
C(47) O(2) C(6) C(9) -47.1(7) ? . . . .
C(13) O(3) C(48) C(49) 173.2(7) ? . . . .
C(48) O(3) C(13) C(12) -2.0(10) ? . . . .
C(48) O(3) C(13) C(14) 178.4(6) ? . . . .
C(50) O(4) C(18) C(17) -172.0(5) ? . . . .
C(50) O(4) C(18) C(19) -56.5(6) ? . . . .
C(50) O(4) C(18) C(23) 68.6(6) ? . . . .
C(51) O(5) C(21) C(20) -69.8(7) ? . . . .
C(51) O(5) C(21) C(22) 169.2(7) ? . . . .
C(51) O(5) C(21) C(24) 51.4(8) ? . . . .
C(28) O(6) C(52) C(53) -174.5(5) ? . . . .
C(52) O(6) C(28) C(27) -178.1(5) ? . . . .
C(52) O(6) C(28) C(29) 0.1(7) ? . . . .
C(54) O(7) C(33) C(32) 174.3(7) ? . . . .
C(54) O(7) C(33) C(34) -67.4(8) ? . . . .
C(54) O(7) C(33) C(38) 57.6(8) ? . . . .
C(55) O(8) C(36) C(35) 66.6(7) ? . . . .
C(55) O(8) C(36) C(37) -59.2(7) ? . . . .
C(55) O(8) C(36) C(39) -177.8(6) ? . . . .
C(43) O(9) C(56) C(57) -176.6(4) ? . . . .
C(56) O(9) C(43) C(42) 170.4(5) ? . . . .
C(56) O(9) C(43) C(44) -8.9(7) ? . . . .
C(11) N(1) C(15) C(14) 1.8(9) ? . . . .
C(11) N(1) C(15) C(16) -175.6(5) ? . . . .
C(15) N(1) C(11) C(10) -179.0(5) ? . . . .
C(15) N(1) C(11) C(12) 1.7(9) ? . . . .
C(26) N(2) C(30) C(29) -0.6(9) ? . . . .
C(26) N(2) C(30) C(31) 179.6(5) ? . . . .
C(30) N(2) C(26) C(25) 175.5(5) ? . . . .
C(30) N(2) C(26) C(27) 0.5(9) ? . . . .
C(41) N(3) C(45) C(1) 177.2(5) ? . . . .
C(41) N(3) C(45) C(44) -1.0(8) ? . . . .
C(45) N(3) C(41) C(40) -177.4(5) ? . . . .
C(45) N(3) C(41) C(42) 1.0(8) ? . . . .
C(2) C(1) C(45) N(3) -108(5) ? . . . .
C(2) C(1) C(45) C(44) 70(5) ? . . . .
C(45) C(1) C(2) C(3) 15(11) ? . . . .
C(1) C(2) C(3) O(1) 41(6) ? . . . .
C(1) C(2) C(3) C(4) -74(6) ? . . . .
C(1) C(2) C(3) C(8) 163(6) ? . . . .
O(1) C(3) C(4) C(5) 127.2(6) ? . . . .
O(1) C(3) C(8) C(7) -123.6(6) ? . . . .
C(2) C(3) C(4) C(5) -116.8(7) ? . . . .
C(2) C(3) C(8) C(7) 114.9(6) ? . . . .
C(4) C(3) C(8) C(7) -6.5(8) ? . . . .
C(8) C(3) C(4) C(5) 7.4(9) ? . . . .
C(3) C(4) C(5) C(6) -1.9(10) ? . . . .
C(4) C(5) C(6) O(2) -125.7(6) ? . . . .
C(4) C(5) C(6) C(7) -4.6(8) ? . . . .
C(4) C(5) C(6) C(9) 114.9(6) ? . . . .
O(2) C(6) C(7) C(8) 123.5(6) ? . . . .
O(2) C(6) C(9) C(10) 52(16) ? . . . .
C(5) C(6) C(7) C(8) 5.3(8) ? . . . .
C(5) C(6) C(9) C(10) 169(16) ? . . . .
C(7) C(6) C(9) C(10) -70(16) ? . . . .
C(9) C(6) C(7) C(8) -114.4(6) ? . . . .
C(6) C(7) C(8) C(3) 0.4(8) ? . . . .
C(6) C(9) C(10) C(11) -33(25) ? . . . .
C(9) C(10) C(11) N(1) 143(11) ? . . . .
C(9) C(10) C(11) C(12) -38(11) ? . . . .
N(1) C(11) C(12) C(13) -3.6(9) ? . . . .
C(10) C(11) C(12) C(13) 177.1(5) ? . . . .
C(11) C(12) C(13) O(3) -177.6(6) ? . . . .
C(11) C(12) C(13) C(14) 2.0(9) ? . . . .
O(3) C(13) C(14) C(15) -179.2(5) ? . . . .
C(12) C(13) C(14) C(15) 1.1(9) ? . . . .
C(13) C(14) C(15) N(1) -3.2(9) ? . . . .
C(13) C(14) C(15) C(16) 174.1(5) ? . . . .
N(1) C(15) C(16) C(17) 128(3) ? . . . .
C(14) C(15) C(16) C(17) -49(3) ? . . . .
C(15) C(16) C(17) C(18) -37(10) ? . . . .
C(16) C(17) C(18) O(4) 62(7) ? . . . .
C(16) C(17) C(18) C(19) -55(7) ? . . . .
C(16) C(17) C(18) C(23) -179(5) ? . . . .
O(4) C(18) C(19) C(20) 128.8(6) ? . . . .
O(4) C(18) C(23) C(22) -128.5(6) ? . . . .
C(17) C(18) C(19) C(20) -118.4(6) ? . . . .
C(17) C(18) C(23) C(22) 116.6(7) ? . . . .
C(19) C(18) C(23) C(22) -5.0(9) ? . . . .
C(23) C(18) C(19) C(20) 4.9(9) ? . . . .
C(18) C(19) C(20) C(21) 2.0(10) ? . . . .
C(19) C(20) C(21) O(5) -125.9(6) ? . . . .
C(19) C(20) C(21) C(22) -8.4(9) ? . . . .
C(19) C(20) C(21) C(24) 112.4(6) ? . . . .
O(5) C(21) C(22) C(23) 128.1(7) ? . . . .
O(5) C(21) C(24) C(25) -140(15) ? . . . .
C(20) C(21) C(22) C(23) 8.3(9) ? . . . .
C(20) C(21) C(24) C(25) -19(15) ? . . . .
C(22) C(21) C(24) C(25) 104(15) ? . . . .
C(24) C(21) C(22) C(23) -113.0(7) ? . . . .
C(21) C(22) C(23) C(18) -1.8(11) ? . . . .
C(21) C(24) C(25) C(26) 154(12) ? . . . .
C(24) C(25) C(26) N(2) -56(7) ? . . . .
C(24) C(25) C(26) C(27) 120(7) ? . . . .
N(2) C(26) C(27) C(28) -1.6(10) ? . . . .
C(25) C(26) C(27) C(28) -176.4(5) ? . . . .
C(26) C(27) C(28) O(6) -178.8(5) ? . . . .
C(26) C(27) C(28) C(29) 2.9(9) ? . . . .
O(6) C(28) C(29) C(30) 178.8(5) ? . . . .
C(27) C(28) C(29) C(30) -3.1(9) ? . . . .
C(28) C(29) C(30) N(2) 2.0(9) ? . . . .
C(28) C(29) C(30) C(31) -178.2(6) ? . . . .
N(2) C(30) C(31) C(32) 143(21) ? . . . .
C(29) C(30) C(31) C(32) -37(22) ? . . . .
C(30) C(31) C(32) C(33) 108(21) ? . . . .
C(31) C(32) C(33) O(7) -145(6) ? . . . .
C(31) C(32) C(33) C(34) 96(6) ? . . . .
C(31) C(32) C(33) C(38) -26(6) ? . . . .
O(7) C(33) C(34) C(35) 137.8(5) ? . . . .
O(7) C(33) C(38) C(37) -136.7(5) ? . . . .
C(32) C(33) C(34) C(35) -106.2(6) ? . . . .
C(32) C(33) C(38) C(37) 107.7(7) ? . . . .
C(34) C(33) C(38) C(37) -12.8(7) ? . . . .
C(38) C(33) C(34) C(35) 13.4(7) ? . . . .
C(33) C(34) C(35) C(36) -0.7(8) ? . . . .
C(34) C(35) C(36) O(8) -138.4(5) ? . . . .
C(34) C(35) C(36) C(37) -12.4(7) ? . . . .
C(34) C(35) C(36) C(39) 106.7(6) ? . . . .
O(8) C(36) C(37) C(38) 138.4(5) ? . . . .
O(8) C(36) C(39) C(40) -160(5) ? . . . .
C(35) C(36) C(37) C(38) 12.9(7) ? . . . .
C(35) C(36) C(39) C(40) -41(5) ? . . . .
C(37) C(36) C(39) C(40) 80(5) ? . . . .
C(39) C(36) C(37) C(38) -104.9(6) ? . . . .
C(36) C(37) C(38) C(33) -0.3(7) ? . . . .
C(36) C(39) C(40) C(41) 109(10) ? . . . .
C(39) C(40) C(41) N(3) 161(10) ? . . . .
C(39) C(40) C(41) C(42) -17(10) ? . . . .
N(3) C(41) C(42) C(43) -0.7(8) ? . . . .
C(40) C(41) C(42) C(43) 177.7(5) ? . . . .
C(41) C(42) C(43) O(9) -178.9(4) ? . . . .
C(41) C(42) C(43) C(44) 0.4(7) ? . . . .
O(9) C(43) C(44) C(45) 178.8(5) ? . . . .
C(42) C(43) C(44) C(45) -0.4(7) ? . . . .
C(43) C(44) C(45) N(3) 0.8(8) ? . . . .
C(43) C(44) C(45) C(1) -177.4(5) ? . . . .
